data_4326457
loop_
_publ_author_name
'Qiang Zhao'
'Rui-Fang Li'
'Sheng-Kai Xing'
'Xiu-Ming Liu'
'Tong-Liang Hu'
'Xian-He Bu'

_publ_section_title
;
 A Highly Selective On/Off Fluorescence Sensor for Cadmium(II)
;
_journal_name_full 'Inorganic Chemistry'
_journal_page_first 10041
_journal_page_last 10046
_journal_paper_doi 10.1021/ic2008182
_journal_volume 50
_journal_year 2011
_chemical_formula_sum 'C42 H24 Cd4 Cl0 N20 O32'
_chemical_formula_weight 1770.41
_chemical_name_systematic
; 
 ? 
;
_space_group_IT_number 15
_symmetry_cell_setting monoclinic
_symmetry_space_group_name_Hall '-C 2yc'
_symmetry_space_group_name_H-M 'C 1 2/c 1'
_atom_sites_solution_hydrogens geom
_atom_sites_solution_primary direct
_atom_sites_solution_secondary difmap
_audit_creation_method SHELXL-97
_cell_angle_alpha 90.00
_cell_angle_beta 110.86(3)
_cell_angle_gamma 90.00
_cell_formula_units_Z 4
_cell_length_a 22.675(5)
_cell_length_b 15.860(3)
_cell_length_c 18.331(4)
_cell_measurement_reflns_used 27802
_cell_measurement_temperature 293(2)
_cell_measurement_theta_max 27.6
_cell_measurement_theta_min 3.1
_cell_volume 6160(3)
_computing_cell_refinement PROCESS-AUTO
_computing_data_collection PROCESS-AUTO
_computing_data_reduction CrystalStructure
_computing_publication_material 'CrystalStructure 3.7.0'
_computing_structure_refinement 'SHELXL-97 (Sheldrick, 1997)'
_computing_structure_solution 'SHELXS-97 (Sheldrick, 1990)'
_diffrn_ambient_temperature 293(2)
_diffrn_measured_fraction_theta_full 0.999
_diffrn_measured_fraction_theta_max 0.999
_diffrn_measurement_device_type SCX-MINI
_diffrn_radiation_monochromator graphite
_diffrn_radiation_source 'fine-focus sealed tube'
_diffrn_radiation_type MoK\a
_diffrn_radiation_wavelength 0.71073
_diffrn_reflns_av_R_equivalents 0.0543
_diffrn_reflns_av_sigmaI/netI 0.0428
_diffrn_reflns_limit_h_max 29
_diffrn_reflns_limit_h_min -29
_diffrn_reflns_limit_k_max 20
_diffrn_reflns_limit_k_min -20
_diffrn_reflns_limit_l_max 23
_diffrn_reflns_limit_l_min -23
_diffrn_reflns_number 32109
_diffrn_reflns_theta_full 27.48
_diffrn_reflns_theta_max 27.48
_diffrn_reflns_theta_min 3.14
_exptl_absorpt_coefficient_mu 1.471
_exptl_absorpt_correction_type none
_exptl_crystal_colour brown
_exptl_crystal_density_diffrn 1.909
_exptl_crystal_description Prism
_exptl_crystal_F_000 3456
_exptl_crystal_size_max 0.2
_exptl_crystal_size_mid 0.2
_exptl_crystal_size_min 0.2
_refine_diff_density_max 1.268
_refine_diff_density_min -0.946
_refine_diff_density_rms 0.112
_refine_ls_extinction_method none
_refine_ls_goodness_of_fit_ref 1.069
_refine_ls_hydrogen_treatment constr
_refine_ls_matrix_type full
_refine_ls_number_parameters 444
_refine_ls_number_reflns 7064
_refine_ls_number_restraints 0
_refine_ls_restrained_S_all 1.069
_refine_ls_R_factor_all 0.0759
_refine_ls_R_factor_gt 0.0543
_refine_ls_shift/su_max 0.001
_refine_ls_shift/su_mean 0.000
_refine_ls_structure_factor_coef Fsqd
_refine_ls_weighting_details 'calc w=1/[\s^2^(Fo^2^)+(0.0573P)^2^+32.3337P] where P=(Fo^2^+2Fc^2^)/3'
_refine_ls_weighting_scheme calc
_refine_ls_wR_factor_gt 0.1250
_refine_ls_wR_factor_ref 0.1354
_reflns_number_gt 5447
_reflns_number_total 7064
_reflns_threshold_expression >2sigma(I)
_cod_data_source_file ic2008182_si_002_2.cif
_cod_data_source_block HPDQ-Cd
_cod_original_cell_volume 6160(2)
_cod_database_code 4326457

loop_
_symmetry_equiv_pos_as_xyz
'x, y, z'
'-x, y, -z+1/2'
'x+1/2, y+1/2, z'
'-x+1/2, y+1/2, -z+1/2'
'-x, -y, -z'
'x, -y, z-1/2'
'-x+1/2, -y+1/2, -z'
'x+1/2, -y+1/2, z-1/2'

loop_
_atom_site_label
_atom_site_type_symbol
_atom_site_fract_x
_atom_site_fract_y
_atom_site_fract_z
_atom_site_U_iso_or_equiv
_atom_site_adp_type
_atom_site_occupancy
_atom_site_symmetry_multiplicity
_atom_site_calc_flag
_atom_site_refinement_flags
Cd1 Cd 0.110772(18) 0.57927(2) 0.13414(2) 0.03451(12) Uani 1 1 d .
Cd2 Cd 0.0000 0.99165(3) 0.2500 0.04232(16) Uani 1 2 d S
C1 C 0.0603(2) 0.4198(3) 0.2189(3) 0.0330(10) Uani 1 1 d .
N2 N 0.0844(2) 0.7177(3) 0.1731(2) 0.0330(9) Uani 1 1 d .
N1 N 0.1676(2) 0.7033(3) 0.1046(3) 0.0396(10) Uani 1 1 d .
C2 C 0.0219(2) 0.6383(3) 0.2311(3) 0.0316(10) Uani 1 1 d .
C3 C 0.1021(2) 0.7906(3) 0.1516(3) 0.0339(11) Uani 1 1 d .
N3 N 0.0444(2) 0.5661(2) 0.2150(2) 0.0314(9) Uani 1 1 d .
N6 N 0.0334(2) 0.8660(3) 0.2007(3) 0.0355(10) Uani 1 1 d .
N5 N 0.0542(2) 1.0164(3) 0.1582(3) 0.0408(10) Uani 1 1 d .
C4 C 0.0704(3) 0.3459(3) 0.2614(3) 0.0376(12) Uani 1 1 d .
H4 H 0.0543 0.3391 0.3011 0.045 Uiso 1 1 calc R
N4 N 0.0869(2) 0.4339(3) 0.1647(3) 0.0380(10) Uani 1 1 d .
C5 C 0.0423(2) 0.7172(3) 0.2087(3) 0.0328(11) Uani 1 1 d .
C6 C 0.0248(2) 0.4932(3) 0.2340(3) 0.0306(10) Uani 1 1 d .
C7 C 0.1588(2) 0.7818(3) 0.1278(3) 0.0349(11) Uani 1 1 d .
C8 C 0.0713(2) 0.8670(3) 0.1594(3) 0.0323(10) Uani 1 1 d .
C9 C 0.0733(2) 0.9513(3) 0.1236(3) 0.0330(11) Uani 1 1 d .
C10 C 0.2014(3) 0.8466(4) 0.1362(3) 0.0441(13) Uani 1 1 d .
H10 H 0.1944 0.8994 0.1537 0.053 Uiso 1 1 calc R
O1 O -0.1000(3) 0.9834(4) 0.1469(3) 0.0736(14) Uani 1 1 d .
O4 O 0.1379(2) 0.5147(3) 0.0320(2) 0.0532(11) Uani 1 1 d .
O3 O 0.0135(2) 0.5917(3) 0.0370(3) 0.0641(13) Uani 1 1 d .
C11 C 0.0202(2) 0.7926(3) 0.2269(3) 0.0332(11) Uani 1 1 d .
C12 C 0.2200(3) 0.6902(4) 0.0880(4) 0.0499(15) Uani 1 1 d .
H12 H 0.2271 0.6367 0.0719 0.060 Uiso 1 1 calc R
C13 C 0.0525(3) 1.0930(3) 0.1284(3) 0.0477(14) Uani 1 1 d .
H13 H 0.0406 1.1380 0.1526 0.057 Uiso 1 1 calc R
C14 C 0.1197(3) 0.3705(4) 0.1488(3) 0.0443(13) Uani 1 1 d .
H14 H 0.1372 0.3794 0.1106 0.053 Uiso 1 1 calc R
C15 C 0.0868(3) 0.9623(4) 0.0571(3) 0.0390(12) Uani 1 1 d .
H15 H 0.0970 0.9163 0.0324 0.047 Uiso 1 1 calc R
O7 O 0.1933(3) 0.6156(4) 0.2718(3) 0.0890(18) Uani 1 1 d .
N7 N 0.2328(3) 0.5676(4) 0.2617(4) 0.0753(19) Uani 1 1 d .
C16 C 0.1048(3) 0.2822(3) 0.2439(4) 0.0462(14) Uani 1 1 d .
H16 H 0.1117 0.2316 0.2713 0.055 Uiso 1 1 calc R
C17 C 0.2547(3) 0.8315(4) 0.1181(4) 0.0534(15) Uani 1 1 d .
H17 H 0.2838 0.8743 0.1224 0.064 Uiso 1 1 calc R
C18 C 0.2640(3) 0.7529(4) 0.0937(4) 0.0556(16) Uani 1 1 d .
H18 H 0.2995 0.7416 0.0811 0.067 Uiso 1 1 calc R
N8 N 0.1182(3) 0.5306(4) -0.0395(3) 0.0637(15) Uani 1 1 d .
C19 C 0.1290(3) 0.2943(4) 0.1851(4) 0.0471(14) Uani 1 1 d .
H19 H 0.1509 0.2516 0.1709 0.057 Uiso 1 1 calc R
C20 C 0.0852(3) 1.0431(4) 0.0271(3) 0.0486(14) Uani 1 1 d .
H20 H 0.0959 1.0522 -0.0168 0.058 Uiso 1 1 calc R
O2 O -0.0673(4) 1.1091(4) 0.1767(5) 0.095(2) Uani 1 1 d .
C21 C 0.0678(3) 1.1088(4) 0.0629(4) 0.0516(15) Uani 1 1 d .
H21 H 0.0662 1.1634 0.0437 0.062 Uiso 1 1 calc R
O12 O 0.0707(3) 0.5751(5) -0.0698(3) 0.103(2) Uani 1 1 d .
N9 N -0.1077(5) 1.0614(6) 0.1346(5) 0.090(3) Uani 1 1 d .
O6 O 0.2156(2) 0.5259(3) 0.1997(3) 0.0728(14) Uani 1 1 d .
Cd3 Cd 0.2500 0.2500 0.0000 0.0617(2) Uani 1 2 d S
O10 O 0.4476(2) 0.2305(4) 0.0580(3) 0.0777(15) Uani 1 1 d .
N10 N 0.3943(3) 0.2363(4) 0.0559(4) 0.0622(15) Uani 1 1 d .
O8 O 0.2582(4) 0.2521(4) 0.1269(4) 0.104(2) Uani 1 1 d .
O16 O 0.3035(3) 0.4018(4) 0.1884(4) 0.107(2) Uani 1 1 d .
O17 O 0.1477(4) 0.5050(5) -0.0799(4) 0.126(3) Uani 1 1 d .
O15 O 0.2464(3) 0.1032(4) 0.0078(4) 0.103(2) Uani 1 1 d .
O13 O 0.2857(3) 0.5604(5) 0.3097(5) 0.149(4) Uani 1 1 d .
O11 O -0.1558(4) 1.0870(6) 0.0814(5) 0.154(4) Uani 1 1 d .
O14 O 0.3763(5) 0.2764(10) 0.0924(11) 0.282(10) Uani 1 1 d .
O18 O 0.3520(4) 0.2150(11) 0.0073(7) 0.247(8) Uani 1 1 d .

loop_
_atom_site_aniso_label
_atom_site_aniso_U_11
_atom_site_aniso_U_22
_atom_site_aniso_U_33
_atom_site_aniso_U_23
_atom_site_aniso_U_13
_atom_site_aniso_U_12
Cd1 0.0373(2) 0.0325(2) 0.0382(2) 0.00084(15) 0.01890(16) 0.00527(15)
Cd2 0.0664(4) 0.0263(3) 0.0436(3) 0.000 0.0310(3) 0.000
C1 0.036(3) 0.031(3) 0.033(3) -0.002(2) 0.015(2) 0.003(2)
N2 0.037(2) 0.030(2) 0.039(2) 0.0011(17) 0.0225(19) -0.0008(17)
N1 0.045(3) 0.041(3) 0.040(2) 0.0023(19) 0.025(2) 0.004(2)
C2 0.040(3) 0.027(2) 0.032(3) -0.0017(19) 0.018(2) -0.002(2)
C3 0.038(3) 0.032(3) 0.036(3) 0.002(2) 0.019(2) -0.001(2)
N3 0.039(2) 0.026(2) 0.034(2) -0.0007(16) 0.0195(19) 0.0019(16)
N6 0.044(2) 0.027(2) 0.043(2) 0.0044(18) 0.026(2) 0.0009(18)
N5 0.059(3) 0.027(2) 0.043(3) 0.0005(18) 0.025(2) -0.004(2)
C4 0.045(3) 0.028(3) 0.041(3) -0.001(2) 0.018(2) -0.005(2)
N4 0.045(3) 0.034(2) 0.040(2) 0.0005(18) 0.021(2) 0.0062(19)
C5 0.037(3) 0.028(2) 0.040(3) 0.001(2) 0.021(2) 0.004(2)
C6 0.038(3) 0.026(2) 0.031(2) 0.0021(19) 0.016(2) 0.000(2)
C7 0.032(3) 0.037(3) 0.039(3) 0.011(2) 0.017(2) 0.005(2)
C8 0.035(3) 0.030(3) 0.033(3) 0.002(2) 0.014(2) -0.002(2)
C9 0.037(3) 0.030(2) 0.033(3) 0.002(2) 0.014(2) -0.003(2)
C10 0.041(3) 0.044(3) 0.051(3) 0.006(3) 0.021(3) -0.001(2)
O1 0.078(3) 0.082(4) 0.062(3) -0.001(3) 0.026(3) 0.030(3)
O4 0.064(3) 0.057(3) 0.042(2) 0.0026(19) 0.024(2) 0.012(2)
O3 0.056(3) 0.074(3) 0.049(3) -0.005(2) 0.003(2) 0.016(2)
C11 0.036(3) 0.029(3) 0.041(3) 0.002(2) 0.023(2) -0.004(2)
C12 0.049(3) 0.056(4) 0.055(4) 0.000(3) 0.030(3) 0.008(3)
C13 0.068(4) 0.031(3) 0.048(3) 0.002(2) 0.025(3) -0.004(3)
C14 0.052(3) 0.039(3) 0.049(3) -0.005(2) 0.027(3) 0.003(2)
C15 0.042(3) 0.041(3) 0.036(3) 0.000(2) 0.015(2) -0.002(2)
O7 0.078(4) 0.100(4) 0.071(4) -0.003(3) 0.005(3) 0.032(3)
N7 0.058(4) 0.064(4) 0.078(5) 0.000(3) -0.007(3) 0.013(3)
C16 0.049(3) 0.028(3) 0.059(4) 0.005(2) 0.017(3) 0.004(2)
C17 0.039(3) 0.062(4) 0.064(4) 0.008(3) 0.026(3) -0.007(3)
C18 0.043(3) 0.073(5) 0.063(4) 0.007(3) 0.034(3) 0.005(3)
N8 0.081(4) 0.069(4) 0.052(3) 0.002(3) 0.037(3) 0.007(3)
C19 0.050(3) 0.033(3) 0.063(4) -0.006(3) 0.026(3) 0.006(2)
C20 0.060(4) 0.046(3) 0.043(3) 0.011(3) 0.021(3) -0.005(3)
O2 0.147(6) 0.056(4) 0.115(5) 0.013(3) 0.086(5) 0.031(4)
C21 0.073(4) 0.036(3) 0.049(3) 0.011(3) 0.026(3) -0.005(3)
O12 0.104(5) 0.144(6) 0.063(3) 0.036(4) 0.034(3) 0.051(4)
N9 0.127(7) 0.088(6) 0.081(5) 0.026(4) 0.070(5) 0.065(5)
O6 0.062(3) 0.065(3) 0.073(3) -0.008(3) 0.003(3) 0.004(2)
Cd3 0.0597(4) 0.0665(5) 0.0716(5) 0.0053(4) 0.0388(4) 0.0051(3)
O10 0.048(3) 0.089(4) 0.092(4) 0.014(3) 0.021(3) 0.018(3)
N10 0.047(3) 0.074(4) 0.070(4) -0.002(3) 0.026(3) 0.001(3)
O8 0.156(6) 0.093(5) 0.091(4) 0.003(3) 0.079(5) -0.001(4)
O16 0.097(5) 0.102(5) 0.128(6) -0.021(4) 0.046(4) 0.002(4)
O17 0.167(7) 0.160(7) 0.085(4) 0.029(4) 0.085(5) 0.077(6)
O15 0.106(5) 0.065(4) 0.131(6) 0.010(3) 0.035(4) 0.014(3)
O13 0.090(5) 0.116(6) 0.156(7) -0.053(5) -0.062(5) 0.046(4)
O11 0.156(7) 0.185(9) 0.128(6) 0.063(6) 0.059(6) 0.122(7)
O14 0.124(8) 0.336(18) 0.43(2) -0.223(18) 0.151(12) -0.035(10)
O18 0.079(6) 0.49(2) 0.195(10) -0.178(13) 0.078(7) -0.061(9)

loop_
_atom_type_symbol
_atom_type_description
_atom_type_scat_dispersion_real
_atom_type_scat_dispersion_imag
_atom_type_scat_source
C C 0.0033 0.0016 'International Tables Vol C Tables 4.2.6.8 and 6.1.1.4'
H H 0.0000 0.0000 'International Tables Vol C Tables 4.2.6.8 and 6.1.1.4'
N N 0.0061 0.0033 'International Tables Vol C Tables 4.2.6.8 and 6.1.1.4'
O O 0.0106 0.0060 'International Tables Vol C Tables 4.2.6.8 and 6.1.1.4'
Cl Cl 0.1484 0.1585 'International Tables Vol C Tables 4.2.6.8 and 6.1.1.4'
Cd Cd -0.8075 1.2024 'International Tables Vol C Tables 4.2.6.8 and 6.1.1.4'

loop_
_geom_angle_atom_site_label_1
_geom_angle_atom_site_label_2
_geom_angle_atom_site_label_3
_geom_angle
_geom_angle_site_symmetry_1
_geom_angle_site_symmetry_3
O3 Cd1 O4 82.77(16) . .
O3 Cd1 O6 157.45(18) . .
O4 Cd1 O6 75.96(17) . .
O3 Cd1 N2 83.25(16) . .
O4 Cd1 N2 140.18(14) . .
O6 Cd1 N2 118.08(16) . .
O3 Cd1 N3 81.37(16) . .
O4 Cd1 N3 144.43(14) . .
O6 Cd1 N3 112.06(17) . .
N2 Cd1 N3 68.63(13) . .
O3 Cd1 N4 91.59(17) . .
O4 Cd1 N4 85.22(14) . .
O6 Cd1 N4 79.41(17) . .
N2 Cd1 N4 132.27(14) . .
N3 Cd1 N4 63.68(13) . .
O3 Cd1 N1 100.99(17) . .
O4 Cd1 N1 82.64(15) . .
O6 Cd1 N1 83.78(17) . .
N2 Cd1 N1 63.83(14) . .
N3 Cd1 N1 131.64(13) . .
N4 Cd1 N1 161.23(14) . .
O3 Cd1 O7 152.73(17) . .
O4 Cd1 O7 123.54(17) . .
O6 Cd1 O7 49.76(18) . .
N2 Cd1 O7 71.71(16) . .
N3 Cd1 O7 79.59(17) . .
N4 Cd1 O7 97.24(18) . .
N1 Cd1 O7 77.87(18) . .
O1 Cd2 O1 173.7(3) 2 .
O1 Cd2 N6 85.13(18) 2 .
O1 Cd2 N6 89.68(16) . .
O1 Cd2 N6 89.68(16) 2 2
O1 Cd2 N6 85.13(18) . 2
N6 Cd2 N6 69.00(19) . 2
O1 Cd2 N5 91.87(17) 2 2
O1 Cd2 N5 89.14(17) . 2
N6 Cd2 N5 133.70(14) . 2
N6 Cd2 N5 64.78(14) 2 2
O1 Cd2 N5 89.14(17) 2 .
O1 Cd2 N5 91.87(17) . .
N6 Cd2 N5 64.78(14) . .
N6 Cd2 N5 133.70(14) 2 .
N5 Cd2 N5 161.5(2) 2 .
O1 Cd2 O2 51.9(2) 2 2
O1 Cd2 O2 134.4(3) . 2
N6 Cd2 O2 127.4(2) . 2
N6 Cd2 O2 129.1(2) 2 2
N5 Cd2 O2 82.50(18) 2 2
N5 Cd2 O2 83.63(17) . 2
O1 Cd2 O2 134.4(3) 2 .
O1 Cd2 O2 51.9(2) . .
N6 Cd2 O2 129.1(2) . .
N6 Cd2 O2 127.4(2) 2 .
N5 Cd2 O2 83.63(17) 2 .
N5 Cd2 O2 82.50(18) . .
O2 Cd2 O2 82.5(4) 2 .
N4 C1 C4 121.8(5) . .
N4 C1 C6 114.7(4) . .
C4 C1 C6 123.3(5) . .
C3 N2 C5 119.7(4) . .
C3 N2 Cd1 124.1(3) . .
C5 N2 Cd1 115.4(3) . .
C12 N1 C7 117.0(5) . .
C12 N1 Cd1 119.4(4) . .
C7 N1 Cd1 120.5(3) . .
N3 C2 C2 120.5(3) . 2
N3 C2 C5 119.7(4) . .
C2 C2 C5 119.8(3) 2 .
N2 C3 C8 119.7(4) . .
N2 C3 C7 112.8(4) . .
C8 C3 C7 127.2(4) . .
C2 N3 C6 120.0(4) . .
C2 N3 Cd1 115.2(3) . .
C6 N3 Cd1 124.3(3) . .
C11 N6 C8 119.2(4) . .
C11 N6 Cd2 116.4(3) . .
C8 N6 Cd2 123.6(3) . .
C13 N5 C9 118.0(5) . .
C13 N5 Cd2 118.9(4) . .
C9 N5 Cd2 121.4(3) . .
C1 C4 C16 118.9(5) . .
C14 N4 C1 117.6(5) . .
C14 N4 Cd1 117.7(4) . .
C1 N4 Cd1 120.6(3) . .
N2 C5 C11 119.8(4) . .
N2 C5 C2 120.1(4) . .
C11 C5 C2 120.0(4) . .
N3 C6 C6 119.3(3) . 2
N3 C6 C1 112.1(4) . .
C6 C6 C1 128.6(3) 2 .
N1 C7 C10 122.9(5) . .
N1 C7 C3 114.4(4) . .
C10 C7 C3 122.4(5) . .
N6 C8 C3 118.9(4) . .
N6 C8 C9 112.7(4) . .
C3 C8 C9 128.4(4) . .
N5 C9 C15 121.9(5) . .
N5 C9 C8 114.1(4) . .
C15 C9 C8 123.7(5) . .
C7 C10 C17 118.8(6) . .
N9 O1 Cd2 96.9(6) . .
N8 O4 Cd1 129.6(4) . .
N6 C11 C5 121.4(4) . .
N6 C11 C11 118.6(3) . 2
C5 C11 C11 119.9(3) . 2
N1 C12 C18 122.9(6) . .
N5 C13 C21 122.9(6) . .
N4 C14 C19 124.2(5) . .
C9 C15 C20 119.1(5) . .
N7 O7 Cd1 91.6(4) . .
O13 N7 O7 122.0(7) . .
O13 N7 O6 121.2(7) . .
O7 N7 O6 116.8(6) . .
C4 C16 C19 119.5(5) . .
C18 C17 C10 119.1(6) . .
C17 C18 C12 119.3(5) . .
O17 N8 O12 119.3(6) . .
O17 N8 O4 119.8(6) . .
O12 N8 O4 120.8(6) . .
C14 C19 C16 117.9(5) . .
C21 C20 C15 119.0(5) . .
N9 O2 Cd2 93.2(5) . .
C20 C21 C13 118.9(5) . .
O2 N9 O11 122.8(9) . .
O2 N9 O1 117.9(8) . .
O11 N9 O1 119.3(11) . .
N7 O6 Cd1 101.7(4) . .
O8 Cd3 O8 180.0(4) 7 .
O8 Cd3 O15 86.8(2) 7 7
O8 Cd3 O15 93.2(2) . 7
O8 Cd3 O15 93.2(2) 7 .
O8 Cd3 O15 86.8(2) . .
O15 Cd3 O15 180.0 7 .
O8 Cd3 O18 76.9(4) 7 .
O8 Cd3 O18 103.1(4) . .
O15 Cd3 O18 100.7(5) 7 .
O15 Cd3 O18 79.3(5) . .
O8 Cd3 O18 103.1(4) 7 7
O8 Cd3 O18 76.9(4) . 7
O15 Cd3 O18 79.3(5) 7 7
O15 Cd3 O18 100.7(5) . 7
O18 Cd3 O18 180.0(8) . 7
O14 N10 O18 105.2(10) . .
O14 N10 O10 127.9(9) . .
O18 N10 O10 125.3(8) . .
N10 O18 Cd3 122.1(8) . .

loop_
_geom_bond_atom_site_label_1
_geom_bond_atom_site_label_2
_geom_bond_distance
_geom_bond_site_symmetry_2
Cd1 O3 2.297(4) .
Cd1 O4 2.399(4) .
Cd1 O6 2.403(5) .
Cd1 N2 2.449(4) .
Cd1 N3 2.468(4) .
Cd1 N4 2.478(4) .
Cd1 N1 2.514(4) .
Cd1 O7 2.615(5) .
Cd2 O1 2.382(5) 2
Cd2 O1 2.382(5) .
Cd2 N6 2.418(4) .
Cd2 N6 2.418(4) 2
Cd2 N5 2.443(4) 2
Cd2 N5 2.443(4) .
Cd2 O2 2.479(6) 2
Cd2 O2 2.479(6) .
C1 N4 1.352(7) .
C1 C4 1.380(7) .
C1 C6 1.495(7) .
N2 C3 1.329(6) .
N2 C5 1.332(6) .
N1 C12 1.343(7) .
N1 C7 1.354(7) .
C2 N3 1.328(6) .
C2 C2 1.400(9) 2
C2 C5 1.445(7) .
C3 C8 1.431(7) .
C3 C7 1.503(7) .
N3 C6 1.329(6) .
N6 C11 1.332(6) .
N6 C8 1.333(6) .
N5 C13 1.327(7) .
N5 C9 1.360(7) .
C4 C16 1.384(8) .
N4 C14 1.342(7) .
C5 C11 1.383(7) .
C6 C6 1.443(9) 2
C7 C10 1.380(7) .
C8 C9 1.498(7) .
C9 C15 1.370(7) .
C10 C17 1.385(8) .
O1 N9 1.259(9) .
O4 N8 1.251(7) .
C11 C11 1.453(9) 2
C12 C18 1.386(9) .
C13 C21 1.386(8) .
C14 C19 1.360(8) .
C15 C20 1.390(8) .
O7 N7 1.238(8) .
N7 O13 1.213(8) .
N7 O6 1.251(8) .
C16 C19 1.386(8) .
C17 C18 1.365(9) .
N8 O17 1.230(8) .
N8 O12 1.242(8) .
C20 C21 1.363(9) .
O2 N9 1.227(11) .
N9 O11 1.244(10) .
Cd3 O8 2.267(6) 7
Cd3 O8 2.267(6) .
Cd3 O15 2.336(6) 7
Cd3 O15 2.336(6) .
Cd3 O18 2.336(9) .
Cd3 O18 2.336(9) 7
O10 N10 1.200(7) .
N10 O14 1.101(11) .
N10 O18 1.105(10) .
